data_7225433
loop_
_publ_author_name
'Nie, Ai-Yang'
'Tong, Yong-Li'
'Zhou, Hu'
'Cao, Ling-Ling'
'Yu, Hui'
'Shi, Chao'
'Yuan, Aihua'

_publ_section_title
;
 Eight Zn(II) and Cd(II) complexes based on the aromatic C-centered
 triangular multicarboxylate and N-donor mixed ligands
;
_journal_name_full 'RSC Adv.'
_journal_paper_doi 10.1039/C6RA10144E
_journal_year 2016
_chemical_formula_moiety 'C54 H34 Cd3 N2 O12'
_chemical_formula_sum 'C54 H34 Cd3 N2 O12'
_chemical_formula_weight 1240.03
_chemical_name_systematic
; 
 ? 
;
_space_group_IT_number 13
_symmetry_cell_setting monoclinic
_symmetry_space_group_name_Hall '-P 2yac'
_symmetry_space_group_name_H-M 'P 1 2/n 1'
_atom_sites_solution_hydrogens geom
_atom_sites_solution_primary direct
_atom_sites_solution_secondary difmap
_audit_creation_method SHELXL-97
_audit_update_record
;
2015-12-23 deposited with the CCDC.
2016-05-23 downloaded from the CCDC.
;
_cell_angle_alpha 90.00
_cell_angle_beta 94.221(3)
_cell_angle_gamma 90.00
_cell_formula_units_Z 2
_cell_length_a 13.3405(13)
_cell_length_b 9.3835(12)
_cell_length_c 23.3073(13)
_cell_measurement_reflns_used 4349
_cell_measurement_temperature 291(2)
_cell_measurement_theta_max 22.93
_cell_measurement_theta_min 2.76
_cell_volume 2909.7(5)
_computing_cell_refinement SMART
_computing_data_collection 'SMART (Bruker, 2004)'
_computing_data_reduction 'SAINT (Bruker, 2004'
_computing_molecular_graphics 'DIAMOND (Brandenburg, 2006)'
_computing_publication_material SHELXTL
_computing_structure_refinement 'SHELXL-97 (Sheldrick, 1997)'
_computing_structure_solution 'SHELXS-97 (Sheldrick, 1997)'
_diffrn_ambient_temperature 291(2)
_diffrn_measured_fraction_theta_full 1.000
_diffrn_measured_fraction_theta_max 1.000
_diffrn_measurement_device_type 'Bruker Smart Apex CCD '
_diffrn_measurement_method 'phi and omega scans'
_diffrn_radiation_monochromator graphite
_diffrn_radiation_source 'sealed tube'
_diffrn_radiation_type MoK\a
_diffrn_radiation_wavelength 0.71073
_diffrn_reflns_av_R_equivalents 0.0216
_diffrn_reflns_av_sigmaI/netI 0.0447
_diffrn_reflns_limit_h_max 16
_diffrn_reflns_limit_h_min -17
_diffrn_reflns_limit_k_max 11
_diffrn_reflns_limit_k_min -9
_diffrn_reflns_limit_l_max 29
_diffrn_reflns_limit_l_min -23
_diffrn_reflns_number 17942
_diffrn_reflns_theta_full 27.00
_diffrn_reflns_theta_max 27.00
_diffrn_reflns_theta_min 1.71
_exptl_absorpt_coefficient_mu 1.142
_exptl_absorpt_correction_T_max 0.5442
_exptl_absorpt_correction_T_min 0.4662
_exptl_absorpt_correction_type multi-scan
_exptl_absorpt_process_details 'SADABS; Bruker, 2004'
_exptl_crystal_colour colorless
_exptl_crystal_density_diffrn 1.415
_exptl_crystal_density_method 'not measured'
_exptl_crystal_description block
_exptl_crystal_F_000 1224
_exptl_crystal_size_max 0.26
_exptl_crystal_size_mid 0.22
_exptl_crystal_size_min 0.20
_refine_diff_density_max 0.799
_refine_diff_density_min -0.556
_refine_diff_density_rms 0.106
_refine_ls_extinction_expression Fc^*^=kFc[1+0.001xFc^2^\l^3^/sin(2\q)]^-1/4^
_refine_ls_extinction_method none
_refine_ls_goodness_of_fit_ref 0.887
_refine_ls_hydrogen_treatment constr
_refine_ls_matrix_type full
_refine_ls_number_parameters 323
_refine_ls_number_reflns 6342
_refine_ls_number_restraints 0
_refine_ls_restrained_S_all 0.887
_refine_ls_R_factor_all 0.0492
_refine_ls_R_factor_gt 0.0462
_refine_ls_shift/su_max 0.000
_refine_ls_shift/su_mean 0.000
_refine_ls_structure_factor_coef Fsqd
_refine_ls_weighting_details 'calc w=1/[\s^2^(Fo^2^)+(0.07P)^2^+1.88P] where P=(Fo^2^+2Fc^2^)/3'
_refine_ls_weighting_scheme calc
_refine_ls_wR_factor_gt 0.1262
_refine_ls_wR_factor_ref 0.1274
_reflns_number_gt 5253
_reflns_number_total 6342
_reflns_threshold_expression >2sigma(I)
_cod_data_source_file c6ra10144e2.cif
_cod_data_source_block 6
_cod_depositor_comments
;
The following automatic conversions were performed:

'_symmetry_cell_setting' value 'Monoclinic' changed to 'monoclinic'
according to
/usr/data/users/saulius/crontab/automatic-downloads/rss-feeds/RSC/lib/dictionaries/cif_core.dic
dictionary named 'cif_core.dic' version 2.4.2 from 2011-04-26.

Automatic conversion script
Id: cif_fix_values 4268 2015-11-12 08:31:59Z antanas 
;
_cod_original_sg_symbol_Hall '-P 2yac '
_cod_original_sg_symbol_H-M 'P2/n  '
_cod_database_code 7225433

loop_
_symmetry_equiv_pos_as_xyz
'x, y, z'
'-x+1/2, y, -z+1/2'
'-x, -y, -z'
'x-1/2, -y, z-1/2'

loop_
_atom_site_label
_atom_site_type_symbol
_atom_site_fract_x
_atom_site_fract_y
_atom_site_fract_z
_atom_site_U_iso_or_equiv
_atom_site_adp_type
_atom_site_occupancy
_atom_site_symmetry_multiplicity
_atom_site_calc_flag
_atom_site_refinement_flags
C1 C 0.5559(3) 0.2778(6) 0.6898(2) 0.0694(12) Uani 1 1 d .
H1 H 0.5547 0.3717 0.7082 0.083 Uiso 1 1 calc R
C2 C 0.6434(4) 0.2745(5) 0.64977(19) 0.0655(10) Uani 1 1 d .
C3 C 0.6447(4) 0.1883(5) 0.6027(2) 0.0750(13) Uani 1 1 d .
H3 H 0.5921 0.1251 0.5939 0.090 Uiso 1 1 calc R
C4 C 0.7266(4) 0.1952(6) 0.5671(2) 0.0772(13) Uani 1 1 d .
H4 H 0.7281 0.1349 0.5355 0.093 Uiso 1 1 calc R
C5 C 0.8031(3) 0.2902(5) 0.5791(2) 0.0641(10) Uani 1 1 d .
C6 C 0.8025(4) 0.3743(6) 0.6276(2) 0.0777(14) Uani 1 1 d .
H6 H 0.8558 0.4358 0.6373 0.093 Uiso 1 1 calc R
C7 C 0.7212(4) 0.3667(6) 0.6624(2) 0.0777(14) Uani 1 1 d .
H7 H 0.7202 0.4252 0.6946 0.093 Uiso 1 1 calc R
C8 C 0.8839(4) 0.3053(5) 0.5385(2) 0.0635(10) Uani 1 1 d .
C9 C 0.4552(4) 0.2543(5) 0.6551(2) 0.0676(11) Uani 1 1 d .
C10 C 0.4011(4) 0.3689(6) 0.6378(2) 0.0782(14) Uani 1 1 d .
H10 H 0.4187 0.4549 0.6506 0.094 Uiso 1 1 d R
C11 C 0.3070(4) 0.3573(6) 0.6038(2) 0.0782(14) Uani 1 1 d .
H11 H 0.2702 0.4384 0.5929 0.094 Uiso 1 1 calc R
C12 C 0.2732(4) 0.2268(5) 0.5880(2) 0.0672(11) Uani 1 1 d .
C13 C 0.3258(4) 0.1068(6) 0.6054(2) 0.0728(13) Uani 1 1 d .
H13 H 0.3004 0.0171 0.5955 0.087 Uiso 1 1 calc R
C14 C 0.4185(4) 0.1197(6) 0.6381(2) 0.0760(14) Uani 1 1 d .
H14 H 0.4555 0.0385 0.6485 0.091 Uiso 1 1 calc R
C15 C 0.1804(4) 0.2091(5) 0.5473(2) 0.0676(11) Uani 1 1 d .
C16 C 0.5712(3) 0.1611(5) 0.7380(2) 0.0651(10) Uani 1 1 d .
C17 C 0.6259(4) 0.0393(5) 0.7344(2) 0.0683(11) Uani 1 1 d .
H17 H 0.6629 0.0252 0.7026 0.082 Uiso 1 1 calc R
C18 C 0.6279(4) -0.0658(6) 0.7776(2) 0.0745(13) Uani 1 1 d .
H18 H 0.6626 -0.1507 0.7737 0.089 Uiso 1 1 calc R
C19 C 0.5765(4) -0.0391(6) 0.8262(2) 0.0689(11) Uani 1 1 d .
C20 C 0.5212(4) 0.0831(6) 0.8317(2) 0.0751(13) Uani 1 1 d .
H20 H 0.4863 0.0989 0.8642 0.090 Uiso 1 1 calc R
C21 C 0.5187(4) 0.1818(5) 0.7877(2) 0.0685(11) Uani 1 1 d .
H21 H 0.4812 0.2646 0.7910 0.082 Uiso 1 1 calc R
C22 C 0.5820(4) -0.1460(5) 0.8739(2) 0.0700(11) Uani 1 1 d .
C23 C 0.9049(4) 0.4924(6) 0.3472(2) 0.0724(13) Uani 1 1 d .
H23 H 0.9457 0.5698 0.3577 0.087 Uiso 1 1 calc R
C24 C 0.8386(4) 0.4950(6) 0.2960(2) 0.0745(13) Uani 1 1 d .
H24 H 0.8357 0.5784 0.2743 0.089 Uiso 1 1 calc R
C25 C 0.7819(4) 0.3891(6) 0.2775(2) 0.0709(12) Uani 1 1 d .
C26 C 0.7858(4) 0.2642(6) 0.3137(2) 0.0743(13) Uani 1 1 d .
H26 H 0.7469 0.1844 0.3040 0.089 Uiso 1 1 calc R
C27 C 0.8467(4) 0.2667(6) 0.3615(2) 0.0751(13) Uani 1 1 d .
H27 H 0.8485 0.1863 0.3849 0.090 Uiso 1 1 calc R
Cd1 Cd 1.02780(2) 0.34841(3) 0.454130(12) 0.05572(11) Uani 1 1 d .
Cd2 Cd 1.0000 0.0000 0.5000 0.05692(13) Uani 1 2 d S
N1 N 0.9058(4) 0.3768(5) 0.37837(19) 0.0786(12) Uani 1 1 d .
O2 O 0.9387(3) 0.4139(4) 0.54132(14) 0.0692(8) Uani 1 1 d .
O3 O 0.9011(2) 0.2045(4) 0.50489(13) 0.0654(7) Uani 1 1 d .
O4 O 0.1580(2) 0.3189(3) 0.51548(13) 0.0619(7) Uani 1 1 d .
O5 O 0.1285(3) 0.1002(4) 0.54932(16) 0.0805(10) Uani 1 1 d .
O6 O 0.6161(3) -0.2672(4) 0.86841(15) 0.0745(9) Uani 1 1 d .
O7 O 0.5370(3) -0.1091(4) 0.92056(16) 0.0776(9) Uani 1 1 d .

loop_
_atom_site_aniso_label
_atom_site_aniso_U_11
_atom_site_aniso_U_22
_atom_site_aniso_U_33
_atom_site_aniso_U_23
_atom_site_aniso_U_13
_atom_site_aniso_U_12
C1 0.056(2) 0.090(3) 0.064(2) 0.009(2) 0.0105(18) -0.018(2)
C2 0.067(2) 0.071(3) 0.058(2) 0.003(2) 0.0058(18) -0.020(2)
C3 0.075(3) 0.069(3) 0.083(3) -0.020(2) 0.022(2) -0.022(2)
C4 0.085(3) 0.070(3) 0.078(3) -0.012(2) 0.016(3) -0.018(2)
C5 0.059(2) 0.069(3) 0.066(2) 0.001(2) 0.0105(18) -0.0053(19)
C6 0.071(3) 0.080(3) 0.085(3) -0.019(3) 0.022(2) -0.023(2)
C7 0.072(3) 0.091(4) 0.072(3) -0.018(3) 0.016(2) -0.017(3)
C8 0.069(2) 0.060(2) 0.062(2) -0.0018(19) 0.0059(19) -0.0040(19)
C9 0.068(2) 0.065(3) 0.067(2) -0.004(2) -0.013(2) -0.004(2)
C10 0.073(3) 0.072(3) 0.086(3) 0.017(2) -0.022(2) -0.018(2)
C11 0.078(3) 0.071(3) 0.082(3) 0.018(2) -0.022(3) -0.015(2)
C12 0.066(2) 0.064(2) 0.071(3) 0.007(2) -0.001(2) -0.006(2)
C13 0.068(3) 0.071(3) 0.076(3) 0.016(2) -0.022(2) -0.016(2)
C14 0.073(3) 0.073(3) 0.078(3) 0.020(2) -0.022(2) -0.013(2)
C15 0.068(2) 0.067(3) 0.066(2) 0.007(2) -0.001(2) -0.008(2)
C16 0.059(2) 0.070(3) 0.067(3) 0.000(2) 0.0106(19) -0.0093(19)
C17 0.067(2) 0.070(3) 0.069(3) 0.004(2) 0.016(2) -0.002(2)
C18 0.078(3) 0.074(3) 0.074(3) 0.021(2) 0.021(2) 0.019(2)
C19 0.069(2) 0.074(3) 0.063(2) 0.012(2) -0.0018(19) 0.007(2)
C20 0.085(3) 0.073(3) 0.068(3) 0.012(2) 0.012(2) 0.016(2)
C21 0.075(3) 0.066(3) 0.067(3) 0.010(2) 0.016(2) 0.018(2)
C22 0.069(3) 0.069(3) 0.071(3) 0.011(2) 0.002(2) 0.001(2)
C23 0.067(3) 0.074(3) 0.074(3) 0.017(2) -0.014(2) -0.017(2)
C24 0.072(3) 0.078(3) 0.071(3) 0.015(2) -0.016(2) -0.020(2)
C25 0.075(3) 0.068(3) 0.066(3) 0.005(2) -0.020(2) -0.003(2)
C26 0.072(3) 0.078(3) 0.070(3) 0.020(2) -0.020(2) -0.015(2)
C27 0.078(3) 0.074(3) 0.069(3) 0.017(2) -0.018(2) -0.017(2)
Cd1 0.05349(17) 0.05701(19) 0.05532(18) -0.00586(11) -0.00495(12) -0.00618(11)
Cd2 0.0566(2) 0.0568(2) 0.0562(2) -0.00664(16) -0.00420(17) -0.00749(16)
N1 0.092(3) 0.071(2) 0.069(2) 0.006(2) -0.022(2) -0.013(2)
O2 0.0755(19) 0.0667(19) 0.0662(18) -0.0027(15) 0.0099(15) -0.0074(15)
O3 0.0697(17) 0.0666(18) 0.0594(16) -0.0071(14) 0.0019(13) -0.0078(14)
O4 0.0567(15) 0.0632(17) 0.0648(17) -0.0064(14) -0.0027(13) -0.0080(13)
O5 0.093(2) 0.069(2) 0.077(2) 0.0141(17) -0.0100(18) -0.0162(18)
O6 0.089(2) 0.0644(19) 0.0704(19) 0.0054(16) 0.0104(17) 0.0052(17)
O7 0.088(2) 0.077(2) 0.0680(19) 0.0111(17) 0.0036(17) -0.0108(18)

loop_
_atom_type_symbol
_atom_type_description
_atom_type_scat_dispersion_real
_atom_type_scat_dispersion_imag
_atom_type_scat_source
C C 0.0033 0.0016 'International Tables Vol C Tables 4.2.6.8 and 6.1.1.4'
H H 0.0000 0.0000 'International Tables Vol C Tables 4.2.6.8 and 6.1.1.4'
N N 0.0061 0.0033 'International Tables Vol C Tables 4.2.6.8 and 6.1.1.4'
O O 0.0106 0.0060 'International Tables Vol C Tables 4.2.6.8 and 6.1.1.4'
Cd Cd -0.8075 1.2024 'International Tables Vol C Tables 4.2.6.8 and 6.1.1.4'

loop_
_geom_angle_atom_site_label_1
_geom_angle_atom_site_label_2
_geom_angle_atom_site_label_3
_geom_angle
_geom_angle_site_symmetry_1
_geom_angle_site_symmetry_3
C9 C1 C2 110.5(4) . .
C9 C1 C16 109.9(4) . .
C2 C1 C16 110.6(4) . .
C9 C1 H1 108.6 . .
C2 C1 H1 108.6 . .
C16 C1 H1 108.6 . .
C3 C2 C7 119.6(4) . .
C3 C2 C1 123.5(4) . .
C7 C2 C1 116.9(4) . .
C2 C3 C4 120.0(4) . .
C2 C3 H3 120.0 . .
C4 C3 H3 120.0 . .
C5 C4 C3 120.3(5) . .
C5 C4 H4 119.9 . .
C3 C4 H4 119.9 . .
C4 C5 C6 119.3(4) . .
C4 C5 C8 119.7(4) . .
C6 C5 C8 120.9(4) . .
C5 C6 C7 119.8(5) . .
C5 C6 H6 120.1 . .
C7 C6 H6 120.1 . .
C2 C7 C6 121.0(5) . .
C2 C7 H7 119.5 . .
C6 C7 H7 119.5 . .
O2 C8 O3 120.8(4) . .
O2 C8 C5 119.3(4) . .
O3 C8 C5 119.7(4) . .
C10 C9 C14 117.9(4) . .
C10 C9 C1 118.4(5) . .
C14 C9 C1 123.6(5) . .
C9 C10 C11 122.3(5) . .
C9 C10 H10 120.4 . .
C11 C10 H10 116.9 . .
C12 C11 C10 118.7(5) . .
C12 C11 H11 120.7 . .
C10 C11 H11 120.7 . .
C11 C12 C13 120.8(5) . .
C11 C12 C15 120.9(5) . .
C13 C12 C15 118.2(4) . .
C12 C13 C14 119.9(5) . .
C12 C13 H13 120.0 . .
C14 C13 H13 120.0 . .
C9 C14 C13 120.3(5) . .
C9 C14 H14 119.8 . .
C13 C14 H14 119.8 . .
O5 C15 O4 125.1(5) . .
O5 C15 C12 120.0(4) . .
O4 C15 C12 114.6(4) . .
C17 C16 C21 117.8(5) . .
C17 C16 C1 125.7(4) . .
C21 C16 C1 116.4(4) . .
C16 C17 C18 121.7(5) . .
C16 C17 H17 119.1 . .
C18 C17 H17 119.1 . .
C19 C18 C17 118.2(5) . .
C19 C18 H18 120.9 . .
C17 C18 H18 120.9 . .
C20 C19 C18 121.8(5) . .
C20 C19 C22 119.2(5) . .
C18 C19 C22 119.1(5) . .
C19 C20 C21 118.3(5) . .
C19 C20 H20 120.8 . .
C21 C20 H20 120.8 . .
C20 C21 C16 122.1(5) . .
C20 C21 H21 118.9 . .
C16 C21 H21 118.9 . .
O6 C22 O7 121.2(5) . .
O6 C22 C19 122.5(5) . .
O7 C22 C19 115.8(4) . .
N1 C23 C24 117.2(4) . .
N1 C23 H23 121.4 . .
C24 C23 H23 121.4 . .
C25 C24 C23 124.8(5) . .
C25 C24 H24 117.6 . .
C23 C24 H24 117.6 . .
C24 C25 C26 115.5(4) . .
C24 C25 C25 124.6(4) . 2_655
C26 C25 C25 119.9(3) . 2_655
C27 C26 C25 118.0(5) . .
C27 C26 H26 121.0 . .
C25 C26 H26 121.0 . .
C26 C27 N1 124.6(5) . .
C26 C27 H27 117.7 . .
N1 C27 H27 117.7 . .
O4 Cd1 O2 87.12(12) 1_655 3_766
O4 Cd1 N1 171.56(15) 1_655 .
O2 Cd1 N1 92.71(14) 3_766 .
O4 Cd1 O7 92.16(12) 1_655 4_655
O2 Cd1 O7 157.49(13) 3_766 4_655
N1 Cd1 O7 84.76(15) . 4_655
O4 Cd1 O2 84.39(12) 1_655 .
O2 Cd1 O2 79.92(12) 3_766 .
N1 Cd1 O2 103.90(16) . .
O7 Cd1 O2 122.42(13) 4_655 .
O4 Cd1 O6 94.88(12) 1_655 4_655
O2 Cd1 O6 103.44(12) 3_766 4_655
N1 Cd1 O6 76.95(16) . 4_655
O7 Cd1 O6 54.17(13) 4_655 4_655
O2 Cd1 O6 176.53(11) . 4_655
O4 Cd1 O3 98.80(11) 1_655 .
O2 Cd1 O3 129.67(12) 3_766 .
N1 Cd1 O3 87.81(14) . .
O7 Cd1 O3 72.68(12) 4_655 .
O2 Cd1 O3 51.47(11) . .
O6 Cd1 O3 125.44(11) 4_655 .
O4 Cd1 Cd2 77.10(8) 1_655 .
O2 Cd1 Cd2 159.17(9) 3_766 .
N1 Cd1 Cd2 104.89(11) . .
O7 Cd1 Cd2 38.96(9) 4_655 .
O2 Cd1 Cd2 85.03(8) . .
O6 Cd1 Cd2 91.50(8) 4_655 .
O3 Cd1 Cd2 42.34(8) . .
O7 Cd2 O7 180.000(1) 4_655 2_656
O7 Cd2 O5 88.48(14) 4_655 3_656
O7 Cd2 O5 91.52(14) 2_656 3_656
O7 Cd2 O5 91.52(14) 4_655 1_655
O7 Cd2 O5 88.48(14) 2_656 1_655
O5 Cd2 O5 180.00(17) 3_656 1_655
O7 Cd2 O3 79.72(12) 4_655 .
O7 Cd2 O3 100.28(12) 2_656 .
O5 Cd2 O3 87.43(13) 3_656 .
O5 Cd2 O3 92.57(13) 1_655 .
O7 Cd2 O3 100.28(12) 4_655 3_756
O7 Cd2 O3 79.72(12) 2_656 3_756
O5 Cd2 O3 92.57(13) 3_656 3_756
O5 Cd2 O3 87.43(13) 1_655 3_756
O3 Cd2 O3 179.998(1) . 3_756
O7 Cd2 Cd1 137.11(9) 4_655 3_756
O7 Cd2 Cd1 42.89(10) 2_656 3_756
O5 Cd2 Cd1 70.24(9) 3_656 3_756
O5 Cd2 Cd1 109.76(9) 1_655 3_756
O3 Cd2 Cd1 133.29(8) . 3_756
O3 Cd2 Cd1 46.71(8) 3_756 3_756
O7 Cd2 Cd1 42.89(9) 4_655 .
O7 Cd2 Cd1 137.11(10) 2_656 .
O5 Cd2 Cd1 109.76(9) 3_656 .
O5 Cd2 Cd1 70.24(9) 1_655 .
O3 Cd2 Cd1 46.71(8) . .
O3 Cd2 Cd1 133.29(8) 3_756 .
Cd1 Cd2 Cd1 179.999(1) 3_756 .
C23 N1 C27 119.8(4) . .
C23 N1 Cd1 119.6(3) . .
C27 N1 Cd1 119.8(3) . .
C8 O2 Cd1 155.7(3) . 3_766
C8 O2 Cd1 93.9(3) . .
Cd1 O2 Cd1 100.08(12) 3_766 .
C8 O3 Cd2 141.0(3) . .
C8 O3 Cd1 92.8(3) . .
Cd2 O3 Cd1 90.95(11) . .
C15 O4 Cd1 128.0(3) . 1_455
C15 O5 Cd2 138.4(3) . 1_455
C22 O6 Cd1 89.9(3) . 4_556
C22 O7 Cd2 162.4(4) . 2_656
C22 O7 Cd1 93.5(3) . 4_556
Cd2 O7 Cd1 98.15(13) 2_656 4_556

loop_
_geom_bond_atom_site_label_1
_geom_bond_atom_site_label_2
_geom_bond_distance
_geom_bond_site_symmetry_2
C1 C9 1.532(6) .
C1 C2 1.547(6) .
C1 C16 1.572(7) .
C1 H1 0.9800 .
C2 C3 1.364(6) .
C2 C7 1.367(6) .
C3 C4 1.420(7) .
C3 H3 0.9300 .
C4 C5 1.369(6) .
C4 H4 0.9300 .
C5 C6 1.380(7) .
C5 C8 1.492(6) .
C6 C7 1.403(6) .
C6 H6 0.9300 .
C7 H7 0.9300 .
C8 O2 1.253(6) .
C8 O3 1.260(5) .
C9 C10 1.341(7) .
C9 C14 1.401(7) .
C10 C11 1.438(6) .
C10 H10 0.8864 .
C11 C12 1.347(7) .
C11 H11 0.9300 .
C12 C13 1.372(7) .
C12 C15 1.513(6) .
C13 C14 1.409(6) .
C13 H13 0.9300 .
C14 H14 0.9300 .
C15 O5 1.237(6) .
C15 O4 1.291(6) .
C16 C17 1.361(7) .
C16 C21 1.411(6) .
C17 C18 1.408(6) .
C17 H17 0.9300 .
C18 C19 1.389(7) .
C18 H18 0.9300 .
C19 C20 1.375(7) .
C19 C22 1.496(6) .
C20 C21 1.380(6) .
C20 H20 0.9300 .
C21 H21 0.9300 .
C22 O6 1.235(6) .
C22 O7 1.325(6) .
C23 N1 1.305(6) .
C23 C24 1.433(6) .
C23 H23 0.9300 .
C24 C25 1.303(7) .
C24 H24 0.9300 .
C25 C26 1.443(6) .
C25 C25 1.484(8) 2_655
C26 C27 1.330(6) .
C26 H26 0.9300 .
C27 N1 1.340(6) .
C27 H27 0.9300 .
Cd1 O4 2.185(3) 1_655
Cd1 O2 2.275(4) 3_766
Cd1 N1 2.327(4) .
Cd1 O7 2.384(4) 4_655
Cd1 O2 2.505(3) .
Cd1 O6 2.512(3) 4_655
Cd1 O3 2.525(3) .
Cd1 Cd2 3.4681(5) .
Cd2 O7 2.203(4) 4_655
Cd2 O7 2.203(4) 2_656
Cd2 O5 2.204(4) 3_656
Cd2 O5 2.204(4) 1_655
Cd2 O3 2.336(3) .
Cd2 O3 2.336(3) 3_756
Cd2 Cd1 3.4680(5) 3_756
O2 Cd1 2.275(4) 3_766
O4 Cd1 2.185(3) 1_455
O5 Cd2 2.203(4) 1_455
O6 Cd1 2.512(3) 4_556
O7 Cd2 2.203(4) 2_656
O7 Cd1 2.384(4) 4_556

loop_
_geom_torsion_atom_site_label_1
_geom_torsion_atom_site_label_2
_geom_torsion_atom_site_label_3
_geom_torsion_atom_site_label_4
_geom_torsion
_geom_torsion_site_symmetry_1
_geom_torsion_site_symmetry_4
C9 C1 C2 C3 -35.0(7) . .
C16 C1 C2 C3 87.0(6) . .
C9 C1 C2 C7 143.2(5) . .
C16 C1 C2 C7 -94.8(6) . .
C7 C2 C3 C4 -0.2(9) . .
C1 C2 C3 C4 177.9(5) . .
C2 C3 C4 C5 -1.4(9) . .
C3 C4 C5 C6 3.1(9) . .
C3 C4 C5 C8 -174.6(5) . .
C4 C5 C6 C7 -3.2(9) . .
C8 C5 C6 C7 174.5(5) . .
C3 C2 C7 C6 0.2(9) . .
C1 C2 C7 C6 -178.1(5) . .
C5 C6 C7 C2 1.6(10) . .
C4 C5 C8 O2 162.3(5) . .
C6 C5 C8 O2 -15.4(8) . .
C4 C5 C8 O3 -23.1(7) . .
C6 C5 C8 O3 159.2(5) . .
C2 C1 C9 C10 -95.7(6) . .
C16 C1 C9 C10 141.9(5) . .
C2 C1 C9 C14 81.3(6) . .
C16 C1 C9 C14 -41.1(7) . .
C14 C9 C10 C11 1.2(9) . .
C1 C9 C10 C11 178.4(5) . .
C9 C10 C11 C12 -1.2(9) . .
C10 C11 C12 C13 1.9(9) . .
C10 C11 C12 C15 -173.6(5) . .
C11 C12 C13 C14 -2.6(9) . .
C15 C12 C13 C14 173.0(5) . .
C10 C9 C14 C13 -1.9(9) . .
C1 C9 C14 C13 -178.9(5) . .
C12 C13 C14 C9 2.6(9) . .
C11 C12 C15 O5 -152.8(6) . .
C13 C12 C15 O5 31.7(8) . .
C11 C12 C15 O4 21.8(8) . .
C13 C12 C15 O4 -153.8(5) . .
C9 C1 C16 C17 97.6(6) . .
C2 C1 C16 C17 -24.7(7) . .
C9 C1 C16 C21 -78.6(6) . .
C2 C1 C16 C21 159.2(4) . .
C21 C16 C17 C18 2.2(8) . .
C1 C16 C17 C18 -174.0(5) . .
C16 C17 C18 C19 -3.4(8) . .
C17 C18 C19 C20 2.8(9) . .
C17 C18 C19 C22 -176.9(5) . .
C18 C19 C20 C21 -1.0(9) . .
C22 C19 C20 C21 178.7(5) . .
C19 C20 C21 C16 -0.3(9) . .
C17 C16 C21 C20 -0.3(8) . .
C1 C16 C21 C20 176.2(5) . .
C20 C19 C22 O6 168.0(5) . .
C18 C19 C22 O6 -12.3(8) . .
C20 C19 C22 O7 -4.2(8) . .
C18 C19 C22 O7 175.5(5) . .
N1 C23 C24 C25 -2.4(10) . .
C23 C24 C25 C26 2.5(9) . .
C23 C24 C25 C25 -176.0(6) . 2_655
C24 C25 C26 C27 -1.0(9) . .
C25 C25 C26 C27 177.6(7) 2_655 .
C25 C26 C27 N1 -0.6(10) . .
O4 Cd1 Cd2 O7 -110.17(17) 1_655 4_655
O2 Cd1 Cd2 O7 -151.8(3) 3_766 4_655
N1 Cd1 Cd2 O7 61.4(2) . 4_655
O2 Cd1 Cd2 O7 164.46(17) . 4_655
O6 Cd1 Cd2 O7 -15.51(17) 4_655 4_655
O3 Cd1 Cd2 O7 130.85(18) . 4_655
O4 Cd1 Cd2 O7 69.83(17) 1_655 2_656
O2 Cd1 Cd2 O7 28.2(3) 3_766 2_656
N1 Cd1 Cd2 O7 -118.6(2) . 2_656
O7 Cd1 Cd2 O7 180.0 4_655 2_656
O2 Cd1 Cd2 O7 -15.54(17) . 2_656
O6 Cd1 Cd2 O7 164.49(17) 4_655 2_656
O3 Cd1 Cd2 O7 -49.15(18) . 2_656
O4 Cd1 Cd2 O5 -174.83(14) 1_655 3_656
O2 Cd1 Cd2 O5 143.5(3) 3_766 3_656
N1 Cd1 Cd2 O5 -3.28(19) . 3_656
O7 Cd1 Cd2 O5 -64.66(19) 4_655 3_656
O2 Cd1 Cd2 O5 99.80(15) . 3_656
O6 Cd1 Cd2 O5 -80.17(15) 4_655 3_656
O3 Cd1 Cd2 O5 66.19(16) . 3_656
O4 Cd1 Cd2 O5 5.17(14) 1_655 1_655
O2 Cd1 Cd2 O5 -36.5(3) 3_766 1_655
N1 Cd1 Cd2 O5 176.72(19) . 1_655
O7 Cd1 Cd2 O5 115.34(19) 4_655 1_655
O2 Cd1 Cd2 O5 -80.20(15) . 1_655
O6 Cd1 Cd2 O5 99.83(15) 4_655 1_655
O3 Cd1 Cd2 O5 -113.81(16) . 1_655
O4 Cd1 Cd2 O3 118.98(13) 1_655 .
O2 Cd1 Cd2 O3 77.3(3) 3_766 .
N1 Cd1 Cd2 O3 -69.47(17) . .
O7 Cd1 Cd2 O3 -130.85(18) 4_655 .
O2 Cd1 Cd2 O3 33.61(13) . .
O6 Cd1 Cd2 O3 -146.36(14) 4_655 .
O4 Cd1 Cd2 O3 -61.02(13) 1_655 3_756
O2 Cd1 Cd2 O3 -102.7(3) 3_766 3_756
N1 Cd1 Cd2 O3 110.53(17) . 3_756
O7 Cd1 Cd2 O3 49.15(18) 4_655 3_756
O2 Cd1 Cd2 O3 -146.39(13) . 3_756
O6 Cd1 Cd2 O3 33.64(14) 4_655 3_756
O3 Cd1 Cd2 O3 180.0 . 3_756
C24 C23 N1 Cd1 170.6(4) . .
C26 C27 N1 C23 0.7(10) . .
C26 C27 N1 Cd1 -169.2(5) . .
O2 Cd1 N1 C23 19.6(5) 3_766 .
O7 Cd1 N1 C23 -138.0(5) 4_655 .
O2 Cd1 N1 C23 99.8(5) . .
O6 Cd1 N1 C23 -83.6(5) 4_655 .
O3 Cd1 N1 C23 149.2(5) . .
Cd2 Cd1 N1 C23 -171.7(4) . .
O2 Cd1 N1 C27 -170.5(5) 3_766 .
O7 Cd1 N1 C27 31.9(5) 4_655 .
O2 Cd1 N1 C27 -90.2(5) . .
O6 Cd1 N1 C27 86.3(5) 4_655 .
O3 Cd1 N1 C27 -40.9(5) . .
Cd2 Cd1 N1 C27 -1.8(5) . .
O3 C8 O2 Cd1 136.1(6) . 3_766
C5 C8 O2 Cd1 -49.3(10) . 3_766
O3 C8 O2 Cd1 11.0(5) . .
C5 C8 O2 Cd1 -174.5(4) . .
O4 Cd1 O2 C8 -111.9(3) 1_655 .
O2 Cd1 O2 C8 160.0(4) 3_766 .
N1 Cd1 O2 C8 69.7(3) . .
O7 Cd1 O2 C8 -22.9(3) 4_655 .
O3 Cd1 O2 C8 -6.0(3) . .
Cd2 Cd1 O2 C8 -34.4(3) . .
O4 Cd1 O2 Cd1 88.06(13) 1_655 3_766
O2 Cd1 O2 Cd1 0.0 3_766 3_766
N1 Cd1 O2 Cd1 -90.32(16) . 3_766
O7 Cd1 O2 Cd1 177.06(12) 4_655 3_766
O3 Cd1 O2 Cd1 -166.0(2) . 3_766
Cd2 Cd1 O2 Cd1 165.54(11) . 3_766
O2 C8 O3 Cd2 84.1(6) . .
C5 C8 O3 Cd2 -90.5(6) . .
O2 C8 O3 Cd1 -10.9(5) . .
C5 C8 O3 Cd1 174.6(4) . .
O7 Cd2 O3 C8 -127.1(5) 4_655 .
O7 Cd2 O3 C8 52.9(5) 2_656 .
O5 Cd2 O3 C8 144.0(5) 3_656 .
O5 Cd2 O3 C8 -36.0(5) 1_655 .
Cd1 Cd2 O3 C8 -95.6(5) . .
O7 Cd2 O3 Cd1 -31.55(12) 4_655 .
O7 Cd2 O3 Cd1 148.45(12) 2_656 .
O5 Cd2 O3 Cd1 -120.47(12) 3_656 .
O5 Cd2 O3 Cd1 59.53(12) 1_655 .
Cd1 Cd2 O3 Cd1 180.0 3_756 .
O4 Cd1 O3 C8 81.5(3) 1_655 .
O2 Cd1 O3 C8 -12.1(3) 3_766 .
N1 Cd1 O3 C8 -103.8(3) . .
O7 Cd1 O3 C8 171.0(3) 4_655 .
O2 Cd1 O3 C8 5.9(3) . .
O6 Cd1 O3 C8 -176.1(3) 4_655 .
Cd2 Cd1 O3 C8 141.1(3) . .
O4 Cd1 O3 Cd2 -59.64(12) 1_655 .
O2 Cd1 O3 Cd2 -153.21(12) 3_766 .
N1 Cd1 O3 Cd2 115.08(15) . .
O7 Cd1 O3 Cd2 29.88(11) 4_655 .
O2 Cd1 O3 Cd2 -135.18(16) . .
O6 Cd1 O3 Cd2 42.82(16) 4_655 .
O5 C15 O4 Cd1 -2.1(8) . 1_455
C12 C15 O4 Cd1 -176.3(3) . 1_455
O4 C15 O5 Cd2 13.7(10) . 1_455
C12 C15 O5 Cd2 -172.4(4) . 1_455
O7 C22 O6 Cd1 11.0(5) . 4_556
C19 C22 O6 Cd1 -160.8(5) . 4_556
O6 C22 O7 Cd2 119.7(10) . 2_656
C19 C22 O7 Cd2 -67.9(13) . 2_656
O6 C22 O7 Cd1 -11.6(5) . 4_556
C19 C22 O7 Cd1 160.7(4) . 4_556

loop_
_platon_squeeze_void_nr
_platon_squeeze_void_average_x
_platon_squeeze_void_average_y
_platon_squeeze_void_average_z
_platon_squeeze_void_volume
_platon_squeeze_void_count_electrons
_platon_squeeze_void_content
1 0.250 0.043 0.750 60 2 ' '
2 0.750 -0.044 0.250 60 2 ' '
3 0.681 0.250 0.442 6 0 ' '
4 0.819 0.250 0.058 6 0 ' '
5 0.008 0.324 0.258 8 1 ' '
6 0.492 0.324 0.242 8 1 ' '
7 0.508 0.676 0.758 8 1 ' '
8 0.992 0.676 0.742 8 1 ' '
9 0.181 0.750 0.942 6 0 ' '
10 0.319 0.750 0.558 6 0 ' '
